data_4065668
loop_
_publ_author_name
'Janssen, Thomas'
'Severin, Ren\'e'
'Diekmann, Mira'
'Friedemann, Marion'
'Haase, Detlev'
'Saak, Wolfgang'
'Doye, Sven'
'Beckhaus, R\"udiger'

_publ_section_title
;
 Bis(\h5:\h1-pentafulvene)titanium Complexes: Catalysts for Intramolecular
 Alkene Hydroamination and Reagents for Selective Reactions with
 N&#x2212;H Acidic Substrates&#x2020;
;
_journal_issue 7
_journal_name_full Organometallics
_journal_page_first 1806
_journal_paper_doi 10.1021/om100056q
_journal_volume 29
_journal_year 2010
_chemical_formula_sum 'C66 H58 N2 Ti'
_chemical_formula_weight 927.04
_chemical_name_systematic
; 
 ? 
;
_space_group_IT_number 2
_symmetry_cell_setting triclinic
_symmetry_space_group_name_Hall '-P 1'
_symmetry_space_group_name_H-M 'P -1'
_atom_sites_solution_hydrogens geom
_atom_sites_solution_primary direct
_atom_sites_solution_secondary difmap
_audit_creation_method SHELXL-97
_cell_angle_alpha 84.730(8)
_cell_angle_beta 85.758(7)
_cell_angle_gamma 78.816(7)
_cell_formula_units_Z 2
_cell_length_a 9.5871(5)
_cell_length_b 12.7235(7)
_cell_length_c 21.3444(15)
_cell_measurement_temperature 153(2)
_cell_volume 2539.2(3)
_computing_cell_refinement 'IPDS (Stoe, 1999)'
_computing_data_collection 'IPDS (Stoe, 1999)'
_computing_data_reduction 'XRED (Stoe, 1997)'
_computing_molecular_graphics 'Ortep-3 for Windows (Farrugia, 1997)'
_computing_publication_material 'SHELX-97 (Sheldrick, 1997)'
_computing_structure_refinement 'SHELXL-97 (Sheldrick, 1997)'
_computing_structure_solution 'SHELXS-97 (Sheldrick, 1990)'
_diffrn_ambient_temperature 153(2)
_diffrn_measured_fraction_theta_full 0.940
_diffrn_measured_fraction_theta_max 0.926
_diffrn_measurement_device_type 'Stoe IPDS'
_diffrn_radiation_monochromator graphite
_diffrn_radiation_source 'fine-focus sealed tube'
_diffrn_radiation_type MoK\a
_diffrn_radiation_wavelength 0.71073
_diffrn_reflns_av_R_equivalents 0.0496
_diffrn_reflns_av_sigmaI/netI 0.0760
_diffrn_reflns_limit_h_max 11
_diffrn_reflns_limit_h_min -11
_diffrn_reflns_limit_k_max 15
_diffrn_reflns_limit_k_min -15
_diffrn_reflns_limit_l_max 26
_diffrn_reflns_limit_l_min -26
_diffrn_reflns_number 31899
_diffrn_reflns_theta_full 25.00
_diffrn_reflns_theta_max 26.15
_diffrn_reflns_theta_min 2.32
_exptl_absorpt_coefficient_mu 0.212
_exptl_absorpt_correction_T_max 0.9750
_exptl_absorpt_correction_T_min 0.9013
_exptl_absorpt_correction_type numerical
_exptl_absorpt_process_details 'XRED (Stoe, 1997)'
_exptl_crystal_colour red
_exptl_crystal_density_diffrn 1.213
_exptl_crystal_density_method 'not measured'
_exptl_crystal_description plate
_exptl_crystal_F_000 980
_exptl_crystal_size_max 0.50
_exptl_crystal_size_mid 0.40
_exptl_crystal_size_min 0.12
_refine_diff_density_max 0.186
_refine_diff_density_min -0.219
_refine_diff_density_rms 0.032
_refine_ls_extinction_method none
_refine_ls_goodness_of_fit_ref 0.779
_refine_ls_hydrogen_treatment constr
_refine_ls_matrix_type full
_refine_ls_number_parameters 626
_refine_ls_number_reflns 9380
_refine_ls_number_restraints 0
_refine_ls_restrained_S_all 0.779
_refine_ls_R_factor_all 0.0575
_refine_ls_R_factor_gt 0.0296
_refine_ls_shift/su_max 0.001
_refine_ls_shift/su_mean 0.000
_refine_ls_structure_factor_coef Fsqd
_refine_ls_weighting_details 'calc w=1/[\s^2^(Fo^2^)+(0.0247P)^2^+0.0000P] where P=(Fo^2^+2Fc^2^)/3'
_refine_ls_weighting_scheme calc
_refine_ls_wR_factor_gt 0.0554
_refine_ls_wR_factor_ref 0.0590
_reflns_number_gt 5868
_reflns_number_total 9380
_reflns_threshold_expression >2sigma(I)
_cod_data_source_file om100056q_si_002.cif
_cod_data_source_block 7b
_cod_original_sg_symbol_H-M P-1
_cod_database_code 4065668

loop_
_symmetry_equiv_pos_as_xyz
'x, y, z'
'-x, -y, -z'

loop_
_atom_site_label
_atom_site_type_symbol
_atom_site_fract_x
_atom_site_fract_y
_atom_site_fract_z
_atom_site_U_iso_or_equiv
_atom_site_adp_type
_atom_site_occupancy
_atom_site_symmetry_multiplicity
_atom_site_calc_flag
_atom_site_refinement_flags
Ti1 Ti 0.65846(3) 0.75584(2) 0.722271(12) 0.02033(7) Uani 1 1 d .
N1 N 0.58952(13) 0.62184(9) 0.74170(5) 0.0231(3) Uani 1 1 d .
N2 N 0.49277(13) 0.86258(10) 0.75604(5) 0.0243(3) Uani 1 1 d .
C1 C 0.57938(16) 0.52404(11) 0.75503(6) 0.0226(3) Uani 1 1 d .
C2 C 0.43865(16) 0.49578(11) 0.77830(7) 0.0232(3) Uani 1 1 d .
C3 C 0.40063(17) 0.39980(12) 0.76522(7) 0.0302(4) Uani 1 1 d .
H3 H 0.4685 0.3474 0.7447 0.036 Uiso 1 1 calc R
C4 C 0.26539(18) 0.38030(13) 0.78179(8) 0.0372(4) Uani 1 1 d .
H4 H 0.2404 0.3154 0.7717 0.045 Uiso 1 1 calc R
C5 C 0.16569(18) 0.45463(14) 0.81306(8) 0.0385(4) Uani 1 1 d .
H5 H 0.0731 0.4407 0.8247 0.046 Uiso 1 1 calc R
C6 C 0.20302(18) 0.55008(15) 0.82717(8) 0.0392(4) Uani 1 1 d .
H6 H 0.1359 0.6009 0.8492 0.047 Uiso 1 1 calc R
C7 C 0.33694(17) 0.57133(13) 0.80938(7) 0.0298(4) Uani 1 1 d .
H7 H 0.3604 0.6374 0.8182 0.036 Uiso 1 1 calc R
C8 C 0.70517(16) 0.43169(11) 0.74870(7) 0.0253(3) Uani 1 1 d .
C9 C 0.80595(18) 0.43136(13) 0.69793(8) 0.0345(4) Uani 1 1 d .
H9 H 0.7944 0.4888 0.6659 0.041 Uiso 1 1 calc R
C10 C 0.92346(19) 0.34762(14) 0.69379(9) 0.0423(5) Uani 1 1 d .
H10 H 0.9899 0.3474 0.6585 0.051 Uiso 1 1 calc R
C11 C 0.94343(18) 0.26515(14) 0.74084(9) 0.0433(5) Uani 1 1 d .
H11 H 1.0238 0.2085 0.7382 0.052 Uiso 1 1 calc R
C12 C 0.84563(19) 0.26532(14) 0.79203(9) 0.0421(5) Uani 1 1 d .
H12 H 0.8600 0.2094 0.8249 0.050 Uiso 1 1 calc R
C13 C 0.72653(18) 0.34708(12) 0.79541(7) 0.0332(4) Uani 1 1 d .
H13 H 0.6587 0.3453 0.8301 0.040 Uiso 1 1 calc R
C14 C 0.41991(16) 0.95740(12) 0.75780(7) 0.0240(3) Uani 1 1 d .
C15 C 0.28398(16) 0.97861(12) 0.79915(7) 0.0257(4) Uani 1 1 d .
C16 C 0.24728(17) 1.07384(13) 0.83017(7) 0.0333(4) Uani 1 1 d .
H16 H 0.3039 1.1277 0.8220 0.040 Uiso 1 1 calc R
C17 C 0.1295(2) 1.09035(16) 0.87248(8) 0.0441(5) Uani 1 1 d .
H17 H 0.1078 1.1541 0.8941 0.053 Uiso 1 1 calc R
C18 C 0.0445(2) 1.01462(17) 0.88310(8) 0.0467(5) Uani 1 1 d .
H18 H -0.0361 1.0261 0.9121 0.056 Uiso 1 1 calc R
C19 C 0.07571(18) 0.92102(16) 0.85167(8) 0.0403(4) Uani 1 1 d .
H19 H 0.0150 0.8698 0.8582 0.048 Uiso 1 1 calc R
C20 C 0.19672(17) 0.90262(13) 0.81046(7) 0.0316(4) Uani 1 1 d .
H20 H 0.2195 0.8377 0.7900 0.038 Uiso 1 1 calc R
C21 C 0.45908(17) 1.05527(12) 0.71984(7) 0.0274(4) Uani 1 1 d .
C22 C 0.3617(2) 1.11649(12) 0.67864(7) 0.0348(4) Uani 1 1 d .
H22 H 0.2684 1.1015 0.6785 0.042 Uiso 1 1 calc R
C23 C 0.4008(2) 1.19869(14) 0.63813(8) 0.0480(5) Uani 1 1 d .
H23 H 0.3347 1.2384 0.6096 0.058 Uiso 1 1 calc R
C24 C 0.5345(3) 1.22356(14) 0.63870(8) 0.0506(6) Uani 1 1 d .
H24 H 0.5607 1.2797 0.6106 0.061 Uiso 1 1 calc R
C25 C 0.6309(2) 1.16584(14) 0.68079(8) 0.0425(5) Uani 1 1 d .
H25 H 0.7223 1.1836 0.6821 0.051 Uiso 1 1 calc R
C26 C 0.59303(19) 1.08188(13) 0.72096(8) 0.0330(4) Uani 1 1 d .
H26 H 0.6594 1.0424 0.7494 0.040 Uiso 1 1 calc R
C27 C 0.74134(15) 0.71244(12) 0.83062(6) 0.0222(3) Uani 1 1 d .
C28 C 0.84035(16) 0.65403(12) 0.78700(6) 0.0246(4) Uani 1 1 d .
H28 H 0.8617 0.5781 0.7862 0.029 Uiso 1 1 calc R
C29 C 0.90094(16) 0.72748(12) 0.74545(7) 0.0268(4) Uani 1 1 d .
H29 H 0.9708 0.7097 0.7123 0.032 Uiso 1 1 calc R
C30 C 0.83945(16) 0.83257(12) 0.76177(7) 0.0263(4) Uani 1 1 d .
H30 H 0.8595 0.8978 0.7412 0.032 Uiso 1 1 calc R
C31 C 0.74242(16) 0.82256(12) 0.81446(6) 0.0242(3) Uani 1 1 d .
H31 H 0.6870 0.8806 0.8355 0.029 Uiso 1 1 calc R
C32 C 0.64934(16) 0.66356(11) 0.88273(6) 0.0233(3) Uani 1 1 d .
H32 H 0.5643 0.6511 0.8621 0.028 Uiso 1 1 calc R
C33 C 0.72080(16) 0.55399(11) 0.91159(6) 0.0231(3) Uani 1 1 d .
C34 C 0.86575(17) 0.52735(12) 0.92042(7) 0.0286(4) Uani 1 1 d .
H34 H 0.9254 0.5769 0.9055 0.034 Uiso 1 1 calc R
C35 C 0.92494(18) 0.42908(13) 0.95081(7) 0.0334(4) Uani 1 1 d .
H35 H 1.0247 0.4122 0.9556 0.040 Uiso 1 1 calc R
C36 C 0.84151(18) 0.35530(13) 0.97429(7) 0.0334(4) Uani 1 1 d .
C37 C 0.69534(19) 0.38195(13) 0.96592(7) 0.0338(4) Uani 1 1 d .
H37 H 0.6355 0.3329 0.9816 0.041 Uiso 1 1 calc R
C38 C 0.63677(18) 0.47970(12) 0.93480(7) 0.0294(4) Uani 1 1 d .
H38 H 0.5373 0.4961 0.9293 0.035 Uiso 1 1 calc R
C39 C 0.9049(2) 0.24966(14) 1.00942(9) 0.0515(5) Uani 1 1 d .
H39A H 0.8552 0.2434 1.0510 0.077 Uiso 1 1 calc R
H39B H 1.0062 0.2475 1.0145 0.077 Uiso 1 1 calc R
H39C H 0.8942 0.1899 0.9854 0.077 Uiso 1 1 calc R
C40 C 0.59101(16) 0.73942(11) 0.93490(6) 0.0230(3) Uani 1 1 d .
C41 C 0.46989(17) 0.81816(12) 0.92513(7) 0.0289(4) Uani 1 1 d .
H41 H 0.4296 0.8283 0.8852 0.035 Uiso 1 1 calc R
C42 C 0.40668(18) 0.88245(12) 0.97304(7) 0.0325(4) Uani 1 1 d .
H42 H 0.3249 0.9361 0.9649 0.039 Uiso 1 1 calc R
C43 C 0.46110(18) 0.86943(12) 1.03245(7) 0.0316(4) Uani 1 1 d .
C44 C 0.58315(18) 0.79201(14) 1.04208(8) 0.0370(4) Uani 1 1 d .
H44 H 0.6234 0.7822 1.0820 0.044 Uiso 1 1 calc R
C45 C 0.64794(17) 0.72826(13) 0.99398(7) 0.0326(4) Uani 1 1 d .
H45 H 0.7320 0.6766 1.0017 0.039 Uiso 1 1 calc R
C46 C 0.3862(2) 0.93379(14) 1.08610(8) 0.0451(5) Uani 1 1 d .
H46A H 0.3316 1.0021 1.0687 0.068 Uiso 1 1 calc R
H46B H 0.4573 0.9479 1.1134 0.068 Uiso 1 1 calc R
H46C H 0.3216 0.8927 1.1107 0.068 Uiso 1 1 calc R
C47 C 0.52629(16) 0.78116(12) 0.62597(6) 0.0239(3) Uani 1 1 d .
C48 C 0.59713(17) 0.86925(12) 0.62767(6) 0.0256(4) Uani 1 1 d .
H48 H 0.5519 0.9422 0.6305 0.031 Uiso 1 1 calc R
C49 C 0.74550(17) 0.83058(13) 0.62444(6) 0.0281(4) Uani 1 1 d .
H49 H 0.8173 0.8725 0.6248 0.034 Uiso 1 1 calc R
C50 C 0.76819(17) 0.71780(13) 0.62064(6) 0.0286(4) Uani 1 1 d .
H50 H 0.8580 0.6706 0.6184 0.034 Uiso 1 1 calc R
C51 C 0.63426(17) 0.68828(12) 0.62077(6) 0.0259(4) Uani 1 1 d .
H51 H 0.6186 0.6175 0.6178 0.031 Uiso 1 1 calc R
C52 C 0.36688(16) 0.78249(12) 0.63297(6) 0.0249(3) Uani 1 1 d .
H52 H 0.3415 0.7733 0.6792 0.030 Uiso 1 1 calc R
C53 C 0.32618(16) 0.68793(12) 0.60342(7) 0.0254(4) Uani 1 1 d .
C54 C 0.3523(2) 0.67371(14) 0.53902(7) 0.0376(4) Uani 1 1 d .
H54 H 0.4001 0.7219 0.5131 0.045 Uiso 1 1 calc R
C55 C 0.3096(2) 0.59045(14) 0.51249(8) 0.0401(4) Uani 1 1 d .
H55 H 0.3290 0.5826 0.4687 0.048 Uiso 1 1 calc R
C56 C 0.23898(18) 0.51849(13) 0.54858(7) 0.0343(4) Uani 1 1 d .
C57 C 0.2143(2) 0.53184(13) 0.61265(8) 0.0377(4) Uani 1 1 d .
H57 H 0.1669 0.4832 0.6385 0.045 Uiso 1 1 calc R
C58 C 0.25761(18) 0.61505(13) 0.63979(7) 0.0308(4) Uani 1 1 d .
H58 H 0.2399 0.6219 0.6838 0.037 Uiso 1 1 calc R
C59 C 0.1920(2) 0.42801(15) 0.51878(9) 0.0499(5) Uani 1 1 d .
H59A H 0.1259 0.3960 0.5483 0.075 Uiso 1 1 calc R
H59B H 0.2755 0.3731 0.5087 0.075 Uiso 1 1 calc R
H59C H 0.1444 0.4567 0.4801 0.075 Uiso 1 1 calc R
C60 C 0.27419(17) 0.88750(12) 0.60785(7) 0.0259(4) Uani 1 1 d .
C61 C 0.14029(17) 0.92141(12) 0.63789(7) 0.0298(4) Uani 1 1 d .
H61 H 0.1121 0.8815 0.6749 0.036 Uiso 1 1 calc R
C62 C 0.04767(18) 1.01237(12) 0.61461(8) 0.0335(4) Uani 1 1 d .
H62 H -0.0426 1.0333 0.6359 0.040 Uiso 1 1 calc R
C63 C 0.08491(18) 1.07325(13) 0.56060(8) 0.0341(4) Uani 1 1 d .
C64 C 0.21944(19) 1.04048(13) 0.53122(7) 0.0372(4) Uani 1 1 d .
H64 H 0.2485 1.0815 0.4949 0.045 Uiso 1 1 calc R
C65 C 0.31184(18) 0.94903(13) 0.55406(7) 0.0328(4) Uani 1 1 d .
H65 H 0.4021 0.9282 0.5327 0.039 Uiso 1 1 calc R
C66 C -0.0176(2) 1.17039(14) 0.53371(9) 0.0482(5) Uani 1 1 d .
H66A H -0.0816 1.2022 0.5678 0.072 Uiso 1 1 calc R
H66B H -0.0736 1.1481 0.5025 0.072 Uiso 1 1 calc R
H66C H 0.0363 1.2236 0.5136 0.072 Uiso 1 1 calc R

loop_
_atom_site_aniso_label
_atom_site_aniso_U_11
_atom_site_aniso_U_22
_atom_site_aniso_U_33
_atom_site_aniso_U_23
_atom_site_aniso_U_13
_atom_site_aniso_U_12
Ti1 0.01985(15) 0.02275(14) 0.01812(14) -0.00105(11) -0.00086(11) -0.00372(12)
N1 0.0237(7) 0.0258(7) 0.0201(6) -0.0030(5) -0.0029(5) -0.0048(6)
N2 0.0259(7) 0.0266(7) 0.0197(6) -0.0023(5) -0.0059(5) -0.0014(6)
C1 0.0237(9) 0.0234(8) 0.0208(7) -0.0048(6) -0.0028(6) -0.0031(7)
C2 0.0213(8) 0.0229(8) 0.0247(8) 0.0007(6) -0.0019(6) -0.0034(7)
C3 0.0245(9) 0.0244(8) 0.0409(9) -0.0040(7) 0.0006(7) -0.0027(7)
C4 0.0316(11) 0.0281(9) 0.0532(11) -0.0010(8) -0.0036(8) -0.0094(8)
C5 0.0214(9) 0.0480(11) 0.0468(10) 0.0008(8) 0.0016(7) -0.0114(9)
C6 0.0236(10) 0.0474(11) 0.0457(10) -0.0138(8) 0.0037(8) -0.0019(9)
C7 0.0252(9) 0.0309(8) 0.0338(9) -0.0081(7) -0.0017(7) -0.0036(7)
C8 0.0221(9) 0.0222(8) 0.0327(8) -0.0067(7) -0.0018(6) -0.0045(7)
C9 0.0312(10) 0.0287(9) 0.0427(10) -0.0046(7) 0.0065(8) -0.0055(8)
C10 0.0290(10) 0.0387(10) 0.0588(12) -0.0143(9) 0.0129(8) -0.0067(9)
C11 0.0236(10) 0.0330(10) 0.0717(13) -0.0128(9) -0.0058(9) 0.0040(8)
C12 0.0370(11) 0.0342(10) 0.0514(11) 0.0003(8) -0.0096(9) 0.0029(9)
C13 0.0319(10) 0.0312(9) 0.0342(9) -0.0030(7) -0.0029(7) 0.0001(8)
C14 0.0245(9) 0.0249(8) 0.0230(8) -0.0020(6) -0.0060(6) -0.0037(7)
C15 0.0237(9) 0.0265(8) 0.0241(8) 0.0034(6) -0.0063(6) 0.0014(7)
C16 0.0294(10) 0.0304(9) 0.0361(9) -0.0004(7) -0.0027(7) 0.0033(8)
C17 0.0333(11) 0.0494(11) 0.0419(10) -0.0058(9) 0.0010(8) 0.0109(10)
C18 0.0262(10) 0.0690(14) 0.0357(10) 0.0038(9) 0.0028(8) 0.0081(10)
C19 0.0278(10) 0.0600(12) 0.0334(9) 0.0137(9) -0.0100(7) -0.0142(9)
C20 0.0304(10) 0.0359(9) 0.0278(8) 0.0043(7) -0.0102(7) -0.0044(8)
C21 0.0327(10) 0.0229(8) 0.0261(8) -0.0048(6) 0.0010(7) -0.0042(7)
C22 0.0445(11) 0.0277(9) 0.0324(9) 0.0007(7) -0.0075(8) -0.0067(8)
C23 0.0728(16) 0.0341(10) 0.0372(10) 0.0071(8) -0.0129(9) -0.0114(10)
C24 0.0863(18) 0.0336(10) 0.0353(10) 0.0016(8) 0.0072(10) -0.0253(11)
C25 0.0487(12) 0.0374(10) 0.0454(11) -0.0122(9) 0.0119(9) -0.0196(9)
C26 0.0348(11) 0.0290(9) 0.0358(9) -0.0065(7) 0.0017(7) -0.0067(8)
C27 0.0200(8) 0.0297(8) 0.0172(7) -0.0014(6) -0.0055(6) -0.0039(7)
C28 0.0198(8) 0.0281(8) 0.0241(8) -0.0011(6) -0.0054(6) 0.0010(7)
C29 0.0187(8) 0.0383(9) 0.0227(8) -0.0020(7) -0.0012(6) -0.0040(7)
C30 0.0261(9) 0.0305(8) 0.0244(8) 0.0014(7) -0.0049(6) -0.0107(7)
C31 0.0235(9) 0.0275(8) 0.0231(8) -0.0042(6) -0.0058(6) -0.0062(7)
C32 0.0214(8) 0.0267(8) 0.0217(7) -0.0006(6) -0.0028(6) -0.0043(7)
C33 0.0245(9) 0.0261(8) 0.0189(7) -0.0026(6) 0.0009(6) -0.0052(7)
C34 0.0259(9) 0.0305(8) 0.0287(8) 0.0018(7) 0.0011(7) -0.0069(7)
C35 0.0267(9) 0.0370(9) 0.0333(9) 0.0037(7) -0.0023(7) -0.0005(8)
C36 0.0392(11) 0.0293(9) 0.0285(9) 0.0030(7) 0.0017(7) -0.0022(8)
C37 0.0382(11) 0.0296(9) 0.0345(9) 0.0027(7) 0.0045(7) -0.0132(8)
C38 0.0263(9) 0.0332(9) 0.0283(8) -0.0015(7) -0.0002(7) -0.0055(8)
C39 0.0547(13) 0.0386(10) 0.0531(12) 0.0137(9) -0.0003(9) 0.0020(10)
C40 0.0216(8) 0.0248(8) 0.0226(8) -0.0006(6) 0.0016(6) -0.0061(7)
C41 0.0291(9) 0.0294(8) 0.0256(8) 0.0049(7) -0.0017(7) -0.0021(7)
C42 0.0303(10) 0.0246(8) 0.0389(9) 0.0004(7) 0.0060(7) -0.0004(7)
C43 0.0312(10) 0.0306(9) 0.0346(9) -0.0070(7) 0.0078(7) -0.0112(8)
C44 0.0363(10) 0.0460(10) 0.0298(9) -0.0119(8) -0.0036(7) -0.0056(9)
C45 0.0247(9) 0.0400(9) 0.0312(9) -0.0074(7) -0.0054(7) 0.0021(8)
C46 0.0451(12) 0.0444(10) 0.0473(11) -0.0182(9) 0.0137(9) -0.0118(9)
C47 0.0281(9) 0.0303(8) 0.0140(7) -0.0002(6) -0.0032(6) -0.0069(7)
C48 0.0320(9) 0.0288(8) 0.0157(7) 0.0032(6) -0.0025(6) -0.0068(7)
C49 0.0302(9) 0.0395(9) 0.0173(7) 0.0009(7) 0.0006(6) -0.0153(8)
C50 0.0260(9) 0.0407(9) 0.0176(7) -0.0051(7) 0.0022(6) -0.0029(8)
C51 0.0318(10) 0.0311(8) 0.0160(7) -0.0054(6) -0.0007(6) -0.0070(7)
C52 0.0257(9) 0.0312(8) 0.0182(7) 0.0001(6) -0.0013(6) -0.0073(7)
C53 0.0234(9) 0.0301(8) 0.0226(8) -0.0016(6) -0.0037(6) -0.0038(7)
C54 0.0493(12) 0.0428(10) 0.0248(8) -0.0013(7) 0.0011(8) -0.0206(9)
C55 0.0542(12) 0.0456(10) 0.0242(9) -0.0089(8) -0.0005(8) -0.0162(9)
C56 0.0371(10) 0.0335(9) 0.0335(9) -0.0070(7) -0.0055(7) -0.0060(8)
C57 0.0469(12) 0.0342(9) 0.0346(9) -0.0009(7) 0.0007(8) -0.0160(9)
C58 0.0342(10) 0.0361(9) 0.0228(8) -0.0027(7) -0.0009(7) -0.0086(8)
C59 0.0655(14) 0.0433(11) 0.0466(11) -0.0137(9) -0.0032(10) -0.0196(10)
C60 0.0272(9) 0.0299(8) 0.0224(8) -0.0026(6) -0.0055(6) -0.0084(7)
C61 0.0308(10) 0.0293(8) 0.0308(8) -0.0008(7) -0.0020(7) -0.0096(8)
C62 0.0261(9) 0.0321(9) 0.0424(10) -0.0057(8) -0.0029(7) -0.0041(8)
C63 0.0362(10) 0.0319(9) 0.0359(9) -0.0027(7) -0.0156(8) -0.0055(8)
C64 0.0440(11) 0.0404(10) 0.0266(8) 0.0075(7) -0.0088(8) -0.0089(9)
C65 0.0324(10) 0.0413(9) 0.0231(8) 0.0012(7) -0.0022(7) -0.0044(8)
C66 0.0517(13) 0.0363(10) 0.0547(12) 0.0032(9) -0.0202(9) -0.0005(9)

loop_
_atom_type_symbol
_atom_type_description
_atom_type_scat_dispersion_real
_atom_type_scat_dispersion_imag
_atom_type_scat_source
C C 0.0033 0.0016 'International Tables Vol C Tables 4.2.6.8 and 6.1.1.4'
H H 0.0000 0.0000 'International Tables Vol C Tables 4.2.6.8 and 6.1.1.4'
N N 0.0061 0.0033 'International Tables Vol C Tables 4.2.6.8 and 6.1.1.4'
Ti Ti 0.2776 0.4457 'International Tables Vol C Tables 4.2.6.8 and 6.1.1.4'

loop_
_geom_angle_atom_site_label_1
_geom_angle_atom_site_label_2
_geom_angle_atom_site_label_3
_geom_angle
N1 Ti1 N2 101.19(5)
N1 Ti1 C29 108.81(5)
N2 Ti1 C29 129.01(5)
N1 Ti1 C49 129.60(5)
N2 Ti1 C49 108.50(5)
C29 Ti1 C49 82.66(6)
N1 Ti1 C30 134.31(5)
N2 Ti1 C30 96.01(5)
C29 Ti1 C30 34.68(5)
C49 Ti1 C30 82.26(5)
N1 Ti1 C50 97.37(5)
N2 Ti1 C50 135.92(5)
C29 Ti1 C50 80.10(5)
C49 Ti1 C50 34.63(5)
C30 Ti1 C50 98.92(6)
N1 Ti1 C28 78.42(5)
N2 Ti1 C28 123.27(5)
C29 Ti1 C28 34.31(5)
C49 Ti1 C28 114.45(5)
C30 Ti1 C28 56.95(5)
C50 Ti1 C28 99.41(5)
N1 Ti1 C48 121.46(5)
N2 Ti1 C48 79.46(5)
C29 Ti1 C48 115.23(6)
C49 Ti1 C48 34.26(5)
C30 Ti1 C48 103.10(5)
C50 Ti1 C48 56.82(5)
C28 Ti1 C48 148.54(5)
N1 Ti1 C51 73.98(5)
N2 Ti1 C51 117.06(5)
C29 Ti1 C51 110.45(5)
C49 Ti1 C51 56.48(6)
C30 Ti1 C51 132.64(5)
C50 Ti1 C51 33.79(5)
C28 Ti1 C51 117.03(5)
C48 Ti1 C51 55.92(5)
N1 Ti1 C47 87.49(5)
N2 Ti1 C47 84.50(5)
C29 Ti1 C47 135.74(5)
C49 Ti1 C47 56.92(5)
C30 Ti1 C47 136.43(5)
C50 Ti1 C47 56.67(5)
C28 Ti1 C47 150.63(5)
C48 Ti1 C47 33.97(5)
C51 Ti1 C47 33.64(5)
N1 Ti1 C31 113.22(5)
N2 Ti1 C31 74.12(5)
C29 Ti1 C31 56.54(5)
C49 Ti1 C31 113.58(6)
C30 Ti1 C31 33.99(5)
C50 Ti1 C31 132.49(6)
C28 Ti1 C31 55.86(5)
C48 Ti1 C31 122.60(5)
C51 Ti1 C31 166.16(5)
C47 Ti1 C31 152.45(5)
N1 Ti1 C27 81.52(5)
N2 Ti1 C27 89.35(5)
C29 Ti1 C27 56.80(5)
C49 Ti1 C27 136.94(6)
C30 Ti1 C27 56.54(5)
C50 Ti1 C27 133.01(5)
C28 Ti1 C27 33.98(5)
C48 Ti1 C27 155.86(5)
C51 Ti1 C27 146.66(5)
C47 Ti1 C27 166.14(5)
C31 Ti1 C27 33.26(5)
C1 N1 Ti1 164.83(11)
C14 N2 Ti1 151.82(11)
N1 C1 C2 120.00(12)
N1 C1 C8 122.87(14)
C2 C1 C8 117.13(12)
C3 C2 C7 118.53(14)
C3 C2 C1 121.80(12)
C7 C2 C1 119.43(13)
C4 C3 C2 120.70(14)
C3 C4 C5 120.60(16)
C4 C5 C6 119.23(17)
C7 C6 C5 120.51(15)
C6 C7 C2 120.41(15)
C13 C8 C9 118.14(13)
C13 C8 C1 120.39(13)
C9 C8 C1 121.40(14)
C10 C9 C8 120.76(16)
C11 C10 C9 120.19(16)
C10 C11 C12 119.70(15)
C11 C12 C13 120.20(17)
C12 C13 C8 120.98(15)
N2 C14 C15 120.48(14)
N2 C14 C21 124.22(13)
C15 C14 C21 115.30(12)
C20 C15 C16 118.30(14)
C20 C15 C14 121.29(13)
C16 C15 C14 120.30(15)
C17 C16 C15 120.96(18)
C18 C17 C16 119.99(17)
C17 C18 C19 120.34(16)
C18 C19 C20 119.82(18)
C15 C20 C19 120.53(16)
C26 C21 C22 118.59(15)
C26 C21 C14 122.05(14)
C22 C21 C14 119.18(15)
C23 C22 C21 120.38(18)
C24 C23 C22 120.75(18)
C23 C24 C25 119.58(17)
C24 C25 C26 119.93(19)
C21 C26 C25 120.73(17)
C31 C27 C28 106.54(13)
C31 C27 C32 127.56(12)
C28 C27 C32 125.87(13)
C31 C27 Ti1 72.55(8)
C28 C27 Ti1 70.08(7)
C32 C27 Ti1 120.72(10)
C29 C28 C27 108.84(13)
C29 C28 Ti1 71.31(8)
C27 C28 Ti1 75.93(8)
C28 C29 C30 108.03(12)
C28 C29 Ti1 74.38(9)
C30 C29 Ti1 73.54(9)
C29 C30 C31 107.50(14)
C29 C30 Ti1 71.78(9)
C31 C30 Ti1 75.78(9)
C27 C31 C30 109.09(13)
C27 C31 Ti1 74.19(8)
C30 C31 Ti1 70.23(8)
C33 C32 C27 113.81(11)
C33 C32 C40 110.39(11)
C27 C32 C40 113.73(12)
C34 C33 C38 117.75(14)
C34 C33 C32 122.89(14)
C38 C33 C32 119.16(13)
C33 C34 C35 120.95(15)
C36 C35 C34 121.43(15)
C35 C36 C37 117.89(14)
C35 C36 C39 121.60(16)
C37 C36 C39 120.49(16)
C38 C37 C36 120.53(16)
C37 C38 C33 121.44(15)
C41 C40 C45 117.54(13)
C41 C40 C32 119.38(13)
C45 C40 C32 122.91(12)
C40 C41 C42 121.18(14)
C43 C42 C41 121.32(14)
C44 C43 C42 117.64(13)
C44 C43 C46 120.92(15)
C42 C43 C46 121.38(15)
C43 C44 C45 121.26(15)
C40 C45 C44 121.03(14)
C51 C47 C48 106.53(14)
C51 C47 C52 125.62(14)
C48 C47 C52 127.72(13)
C51 C47 Ti1 72.71(8)
C48 C47 Ti1 71.25(8)
C52 C47 Ti1 117.98(9)
C49 C48 C47 108.83(14)
C49 C48 Ti1 71.49(8)
C47 C48 Ti1 74.78(8)
C48 C49 C50 107.68(15)
C48 C49 Ti1 74.25(8)
C50 C49 Ti1 73.15(9)
C51 C50 C49 107.85(14)
C51 C50 Ti1 75.34(8)
C49 C50 Ti1 72.22(8)
C50 C51 C47 109.09(14)
C50 C51 Ti1 70.87(8)
C47 C51 Ti1 73.65(8)
C47 C52 C60 114.62(13)
C47 C52 C53 112.31(12)
C60 C52 C53 109.33(12)
C58 C53 C54 117.62(14)
C58 C53 C52 120.56(12)
C54 C53 C52 121.79(14)
C55 C54 C53 121.15(16)
C56 C55 C54 121.34(15)
C55 C56 C57 117.58(15)
C55 C56 C59 120.75(15)
C57 C56 C59 121.67(16)
C56 C57 C58 121.45(16)
C53 C58 C57 120.86(14)
C65 C60 C61 117.45(14)
C65 C60 C52 123.62(13)
C61 C60 C52 118.82(13)
C62 C61 C60 121.29(15)
C61 C62 C63 121.21(15)
C62 C63 C64 117.51(14)
C62 C63 C66 121.46(16)
C64 C63 C66 121.02(16)
C65 C64 C63 121.42(15)
C64 C65 C60 121.11(15)

loop_
_geom_bond_atom_site_label_1
_geom_bond_atom_site_label_2
_geom_bond_distance
Ti1 N1 1.9448(13)
Ti1 N2 2.0152(12)
Ti1 C29 2.3646(15)
Ti1 C49 2.3762(15)
Ti1 C30 2.3873(16)
Ti1 C50 2.3883(14)
Ti1 C28 2.4040(14)
Ti1 C48 2.4117(14)
Ti1 C51 2.4455(14)
Ti1 C47 2.4576(14)
Ti1 C31 2.4590(14)
Ti1 C27 2.4802(14)
N1 C1 1.2715(19)
N2 C14 1.2736(17)
C1 C2 1.501(2)
C1 C8 1.5194(19)
C2 C3 1.397(2)
C2 C7 1.4045(19)
C3 C4 1.381(2)
C4 C5 1.387(2)
C5 C6 1.395(3)
C6 C7 1.382(2)
C8 C13 1.394(2)
C8 C9 1.397(2)
C9 C10 1.396(2)
C10 C11 1.380(3)
C11 C12 1.386(3)
C12 C13 1.390(2)
C14 C15 1.512(2)
C14 C21 1.516(2)
C15 C20 1.391(2)
C15 C16 1.406(2)
C16 C17 1.388(2)
C17 C18 1.371(3)
C18 C19 1.392(3)
C19 C20 1.399(2)
C21 C26 1.393(2)
C21 C22 1.402(2)
C22 C23 1.386(2)
C23 C24 1.380(3)
C24 C25 1.392(3)
C25 C26 1.394(2)
C27 C31 1.414(2)
C27 C28 1.4292(19)
C27 C32 1.531(2)
C28 C29 1.407(2)
C29 C30 1.416(2)
C30 C31 1.418(2)
C32 C33 1.525(2)
C32 C40 1.5429(19)
C33 C34 1.388(2)
C33 C38 1.392(2)
C34 C35 1.391(2)
C35 C36 1.385(2)
C36 C37 1.397(2)
C36 C39 1.518(2)
C37 C38 1.391(2)
C40 C41 1.393(2)
C40 C45 1.395(2)
C41 C42 1.397(2)
C42 C43 1.390(2)
C43 C44 1.390(2)
C43 C46 1.523(2)
C44 C45 1.400(2)
C47 C51 1.419(2)
C47 C48 1.423(2)
C47 C52 1.521(2)
C48 C49 1.411(2)
C49 C50 1.418(2)
C50 C51 1.406(2)
C52 C60 1.530(2)
C52 C53 1.535(2)
C53 C58 1.387(2)
C53 C54 1.401(2)
C54 C55 1.387(2)
C55 C56 1.387(2)
C56 C57 1.391(2)
C56 C59 1.520(2)
C57 C58 1.396(2)
C60 C65 1.394(2)
C60 C61 1.400(2)
C61 C62 1.391(2)
C62 C63 1.392(2)
C63 C64 1.397(2)
C63 C66 1.518(2)
C64 C65 1.391(2)

loop_
_geom_torsion_atom_site_label_1
_geom_torsion_atom_site_label_2
_geom_torsion_atom_site_label_3
_geom_torsion_atom_site_label_4
_geom_torsion
N2 Ti1 N1 C1 -151.6(4)
C29 Ti1 N1 C1 -13.4(4)
C49 Ti1 N1 C1 82.7(4)
C30 Ti1 N1 C1 -41.6(4)
C50 Ti1 N1 C1 68.6(4)
C28 Ti1 N1 C1 -29.5(4)
C48 Ti1 N1 C1 124.0(4)
C51 Ti1 N1 C1 93.2(4)
C47 Ti1 N1 C1 124.5(4)
C31 Ti1 N1 C1 -74.2(4)
C27 Ti1 N1 C1 -63.9(4)
N1 Ti1 N2 C14 -157.8(2)
C29 Ti1 N2 C14 76.5(2)
C49 Ti1 N2 C14 -19.1(2)
C30 Ti1 N2 C14 64.7(2)
C50 Ti1 N2 C14 -44.7(3)
C28 Ti1 N2 C14 118.8(2)
C48 Ti1 N2 C14 -37.5(2)
C51 Ti1 N2 C14 -80.2(2)
C47 Ti1 N2 C14 -71.5(2)
C31 Ti1 N2 C14 91.0(2)
C27 Ti1 N2 C14 121.0(2)
Ti1 N1 C1 C2 164.5(3)
Ti1 N1 C1 C8 -15.4(5)
N1 C1 C2 C3 148.32(15)
C8 C1 C2 C3 -31.8(2)
N1 C1 C2 C7 -26.0(2)
C8 C1 C2 C7 153.81(13)
C7 C2 C3 C4 0.8(2)
C1 C2 C3 C4 -173.61(14)
C2 C3 C4 C5 -1.5(3)
C3 C4 C5 C6 0.6(3)
C4 C5 C6 C7 1.0(3)
C5 C6 C7 C2 -1.7(2)
C3 C2 C7 C6 0.8(2)
C1 C2 C7 C6 175.33(15)
N1 C1 C8 C13 137.25(16)
C2 C1 C8 C13 -42.6(2)
N1 C1 C8 C9 -39.7(2)
C2 C1 C8 C9 140.49(15)
C13 C8 C9 C10 1.0(2)
C1 C8 C9 C10 177.93(16)
C8 C9 C10 C11 -1.6(3)
C9 C10 C11 C12 0.5(3)
C10 C11 C12 C13 1.2(3)
C11 C12 C13 C8 -1.9(3)
C9 C8 C13 C12 0.8(2)
C1 C8 C13 C12 -176.21(15)
Ti1 N2 C14 C15 176.73(16)
Ti1 N2 C14 C21 -2.8(3)
N2 C14 C15 C20 -32.8(2)
C21 C14 C15 C20 146.71(14)
N2 C14 C15 C16 143.39(14)
C21 C14 C15 C16 -37.06(19)
C20 C15 C16 C17 1.9(2)
C14 C15 C16 C17 -174.41(14)
C15 C16 C17 C18 -2.0(2)
C16 C17 C18 C19 0.0(3)
C17 C18 C19 C20 1.9(2)
C16 C15 C20 C19 0.0(2)
C14 C15 C20 C19 176.33(14)
C18 C19 C20 C15 -1.9(2)
N2 C14 C21 C26 -52.5(2)
C15 C14 C21 C26 127.94(15)
N2 C14 C21 C22 122.53(16)
C15 C14 C21 C22 -57.00(18)
C26 C21 C22 C23 2.7(2)
C14 C21 C22 C23 -172.54(14)
C21 C22 C23 C24 -1.7(2)
C22 C23 C24 C25 -0.5(3)
C23 C24 C25 C26 1.5(2)
C22 C21 C26 C25 -1.6(2)
C14 C21 C26 C25 173.44(13)
C24 C25 C26 C21 -0.4(2)
N1 Ti1 C27 C31 -162.61(9)
N2 Ti1 C27 C31 -61.20(9)
C29 Ti1 C27 C31 78.24(10)
C49 Ti1 C27 C31 55.72(11)
C30 Ti1 C27 C31 36.44(8)
C50 Ti1 C27 C31 105.19(10)
C28 Ti1 C27 C31 115.54(13)
C48 Ti1 C27 C31 0.61(17)
C51 Ti1 C27 C31 154.65(10)
C47 Ti1 C27 C31 -124.7(2)
N1 Ti1 C27 C28 81.84(9)
N2 Ti1 C27 C28 -176.74(10)
C29 Ti1 C27 C28 -37.31(9)
C49 Ti1 C27 C28 -59.82(12)
C30 Ti1 C27 C28 -79.10(10)
C50 Ti1 C27 C28 -10.35(12)
C48 Ti1 C27 C28 -114.93(13)
C51 Ti1 C27 C28 39.11(14)
C47 Ti1 C27 C28 119.8(2)
C31 Ti1 C27 C28 -115.54(13)
N1 Ti1 C27 C32 -38.80(10)
N2 Ti1 C27 C32 62.62(11)
C29 Ti1 C27 C32 -157.95(12)
C49 Ti1 C27 C32 179.54(9)
C30 Ti1 C27 C32 160.26(12)
C50 Ti1 C27 C32 -130.99(10)
C28 Ti1 C27 C32 -120.64(15)
C48 Ti1 C27 C32 124.43(14)
C51 Ti1 C27 C32 -81.53(13)
C47 Ti1 C27 C32 -0.9(3)
C31 Ti1 C27 C32 123.82(14)
C31 C27 C28 C29 0.37(16)
C32 C27 C28 C29 178.36(13)
Ti1 C27 C28 C29 64.25(10)
C31 C27 C28 Ti1 -63.88(10)
C32 C27 C28 Ti1 114.12(14)
N1 Ti1 C28 C29 152.16(9)
N2 Ti1 C28 C29 -111.96(9)
C49 Ti1 C28 C29 23.72(10)
C30 Ti1 C28 C29 -38.08(8)
C50 Ti1 C28 C29 56.49(9)
C48 Ti1 C28 C29 18.85(14)
C51 Ti1 C28 C29 87.04(9)
C47 Ti1 C28 C29 89.24(13)
C31 Ti1 C28 C29 -79.14(9)
C27 Ti1 C28 C29 -115.86(13)
N1 Ti1 C28 C27 -91.98(9)
N2 Ti1 C28 C27 3.90(11)
C29 Ti1 C28 C27 115.86(13)
C49 Ti1 C28 C27 139.58(9)
C30 Ti1 C28 C27 77.78(10)
C50 Ti1 C28 C27 172.35(9)
C48 Ti1 C28 C27 134.71(11)
C51 Ti1 C28 C27 -157.10(9)
C47 Ti1 C28 C27 -154.90(10)
C31 Ti1 C28 C27 36.71(9)
C27 C28 C29 C30 -0.86(17)
Ti1 C28 C29 C30 66.40(10)
C27 C28 C29 Ti1 -67.26(10)
N1 Ti1 C29 C28 -28.90(9)
N2 Ti1 C29 C28 93.76(10)
C49 Ti1 C29 C28 -158.33(9)
C30 Ti1 C29 C28 114.69(12)
C50 Ti1 C29 C28 -123.39(9)
C48 Ti1 C29 C28 -169.26(8)
C51 Ti1 C29 C28 -108.29(9)
C47 Ti1 C29 C28 -135.36(9)
C31 Ti1 C29 C28 77.01(9)
C27 Ti1 C29 C28 36.95(8)
N1 Ti1 C29 C30 -143.59(8)
N2 Ti1 C29 C30 -20.93(11)
C49 Ti1 C29 C30 86.98(9)
C50 Ti1 C29 C30 121.93(9)
C28 Ti1 C29 C30 -114.69(12)
C48 Ti1 C29 C30 76.06(9)
C51 Ti1 C29 C30 137.02(9)
C47 Ti1 C29 C30 109.95(10)
C31 Ti1 C29 C30 -37.67(8)
C27 Ti1 C29 C30 -77.74(9)
C28 C29 C30 C31 1.01(17)
Ti1 C29 C30 C31 67.97(11)
C28 C29 C30 Ti1 -66.96(11)
N1 Ti1 C30 C29 51.74(11)
N2 Ti1 C30 C29 163.80(9)
C49 Ti1 C30 C29 -88.28(9)
C50 Ti1 C30 C29 -57.82(9)
C28 Ti1 C30 C29 37.66(8)
C48 Ti1 C30 C29 -115.66(9)
C51 Ti1 C30 C29 -60.26(11)
C47 Ti1 C30 C29 -107.88(10)
C31 Ti1 C30 C29 114.21(13)
C27 Ti1 C30 C29 78.57(9)
N1 Ti1 C30 C31 -62.47(11)
N2 Ti1 C30 C31 49.58(9)
C29 Ti1 C30 C31 -114.21(13)
C49 Ti1 C30 C31 157.51(9)
C50 Ti1 C30 C31 -172.03(9)
C28 Ti1 C30 C31 -76.55(9)
C48 Ti1 C30 C31 130.13(9)
C51 Ti1 C30 C31 -174.47(8)
C47 Ti1 C30 C31 137.91(9)
C27 Ti1 C30 C31 -35.64(8)
C28 C27 C31 C30 0.26(16)
C32 C27 C31 C30 -177.69(14)
Ti1 C27 C31 C30 -61.97(10)
C28 C27 C31 Ti1 62.24(10)
C32 C27 C31 Ti1 -115.71(14)
C29 C30 C31 C27 -0.79(17)
Ti1 C30 C31 C27 64.49(11)
C29 C30 C31 Ti1 -65.28(10)
N1 Ti1 C31 C27 18.76(10)
N2 Ti1 C31 C27 114.36(9)
C29 Ti1 C31 C27 -79.11(9)
C49 Ti1 C31 C27 -142.00(9)
C30 Ti1 C31 C27 -117.57(12)
C50 Ti1 C31 C27 -106.86(10)
C28 Ti1 C31 C27 -37.54(8)
C48 Ti1 C31 C27 -179.70(8)
C51 Ti1 C31 C27 -100.3(2)
C47 Ti1 C31 C27 154.79(10)
N1 Ti1 C31 C30 136.33(8)
N2 Ti1 C31 C30 -128.07(9)
C29 Ti1 C31 C30 38.47(9)
C49 Ti1 C31 C30 -24.43(10)
C50 Ti1 C31 C30 10.71(11)
C28 Ti1 C31 C30 80.03(9)
C48 Ti1 C31 C30 -62.13(10)
C51 Ti1 C31 C30 17.2(3)
C47 Ti1 C31 C30 -87.64(13)
C27 Ti1 C31 C30 117.57(12)
C31 C27 C32 C33 -148.83(14)
C28 C27 C32 C33 33.6(2)
Ti1 C27 C32 C33 120.20(11)
C31 C27 C32 C40 -21.2(2)
C28 C27 C32 C40 161.18(13)
Ti1 C27 C32 C40 -112.21(12)
C27 C32 C33 C34 35.77(19)
C40 C32 C33 C34 -93.52(16)
C27 C32 C33 C38 -149.42(13)
C40 C32 C33 C38 81.28(17)
C38 C33 C34 C35 0.7(2)
C32 C33 C34 C35 175.61(13)
C33 C34 C35 C36 -1.2(2)
C34 C35 C36 C37 0.7(2)
C34 C35 C36 C39 -177.89(15)
C35 C36 C37 C38 0.1(2)
C39 C36 C37 C38 178.74(15)
C36 C37 C38 C33 -0.5(2)
C34 C33 C38 C37 0.1(2)
C32 C33 C38 C37 -174.98(13)
C33 C32 C40 C41 -149.15(15)
C27 C32 C40 C41 81.52(18)
C33 C32 C40 C45 26.1(2)
C27 C32 C40 C45 -103.28(17)
C45 C40 C41 C42 -0.9(2)
C32 C40 C41 C42 174.55(15)
C40 C41 C42 C43 -0.8(3)
C41 C42 C43 C44 1.7(3)
C41 C42 C43 C46 -175.49(15)
C42 C43 C44 C45 -0.9(3)
C46 C43 C44 C45 176.30(16)
C41 C40 C45 C44 1.7(2)
C32 C40 C45 C44 -173.58(15)
C43 C44 C45 C40 -0.8(3)
N1 Ti1 C47 C51 -64.35(9)
N2 Ti1 C47 C51 -165.85(10)
C29 Ti1 C47 C51 50.32(12)
C49 Ti1 C47 C51 77.84(10)
C30 Ti1 C47 C51 101.21(10)
C50 Ti1 C47 C51 36.17(9)
C28 Ti1 C47 C51 -3.53(16)
C48 Ti1 C47 C51 114.86(13)
C31 Ti1 C47 C51 155.34(11)
C27 Ti1 C47 C51 -101.8(2)
N1 Ti1 C47 C48 -179.21(9)
N2 Ti1 C47 C48 79.29(9)
C29 Ti1 C47 C48 -64.53(11)
C49 Ti1 C47 C48 -37.02(8)
C30 Ti1 C47 C48 -13.65(11)
C50 Ti1 C47 C48 -78.69(9)
C28 Ti1 C47 C48 -118.39(12)
C51 Ti1 C47 C48 -114.86(13)
C31 Ti1 C47 C48 40.48(15)
C27 Ti1 C47 C48 143.33(19)
N1 Ti1 C47 C52 57.34(11)
N2 Ti1 C47 C52 -44.16(11)
C29 Ti1 C47 C52 172.01(9)
C49 Ti1 C47 C52 -160.47(12)
C30 Ti1 C47 C52 -137.10(10)
C50 Ti1 C47 C52 157.86(13)
C28 Ti1 C47 C52 118.16(12)
C48 Ti1 C47 C52 -123.46(14)
C51 Ti1 C47 C52 121.69(15)
C31 Ti1 C47 C52 -82.97(16)
C27 Ti1 C47 C52 19.9(3)
C51 C47 C48 C49 -0.78(15)
C52 C47 C48 C49 175.21(13)
Ti1 C47 C48 C49 63.87(10)
C51 C47 C48 Ti1 -64.65(9)
C52 C47 C48 Ti1 111.34(13)
N1 Ti1 C48 C49 -115.42(10)
N2 Ti1 C48 C49 147.82(10)
C29 Ti1 C48 C49 19.50(11)
C30 Ti1 C48 C49 54.04(10)
C50 Ti1 C48 C49 -38.15(9)
C28 Ti1 C48 C49 7.89(15)
C51 Ti1 C48 C49 -78.99(10)
C47 Ti1 C48 C49 -116.35(13)
C31 Ti1 C48 C49 84.53(10)
C27 Ti1 C48 C49 84.13(15)
N1 Ti1 C48 C47 0.93(10)
N2 Ti1 C48 C47 -95.83(9)
C29 Ti1 C48 C47 135.85(8)
C49 Ti1 C48 C47 116.35(13)
C30 Ti1 C48 C47 170.39(8)
C50 Ti1 C48 C47 78.20(9)
C28 Ti1 C48 C47 124.24(11)
C51 Ti1 C48 C47 37.36(8)
C31 Ti1 C48 C47 -159.12(8)
C27 Ti1 C48 C47 -159.52(11)
C47 C48 C49 C50 0.04(16)
Ti1 C48 C49 C50 66.05(10)
C47 C48 C49 Ti1 -66.01(10)
N1 Ti1 C49 C48 89.35(10)
N2 Ti1 C49 C48 -33.51(10)
C29 Ti1 C49 C48 -162.27(10)
C30 Ti1 C49 C48 -127.28(10)
C50 Ti1 C49 C48 114.53(14)
C28 Ti1 C49 C48 -175.49(9)
C51 Ti1 C49 C48 77.20(10)
C47 Ti1 C49 C48 36.69(9)
C31 Ti1 C49 C48 -113.79(9)
C27 Ti1 C49 C48 -143.43(9)
N1 Ti1 C49 C50 -25.18(12)
N2 Ti1 C49 C50 -148.04(9)
C29 Ti1 C49 C50 83.20(10)
C30 Ti1 C49 C50 118.19(10)
C28 Ti1 C49 C50 69.98(11)
C48 Ti1 C49 C50 -114.53(14)
C51 Ti1 C49 C50 -37.33(9)
C47 Ti1 C49 C50 -77.83(10)
C31 Ti1 C49 C50 131.68(9)
C27 Ti1 C49 C50 102.04(11)
C48 C49 C50 C51 0.73(16)
Ti1 C49 C50 C51 67.51(10)
C48 C49 C50 Ti1 -66.78(10)
N1 Ti1 C50 C51 46.07(9)
N2 Ti1 C50 C51 -68.44(12)
C29 Ti1 C50 C51 153.97(10)
C49 Ti1 C50 C51 -114.63(13)
C30 Ti1 C50 C51 -176.76(9)
C28 Ti1 C50 C51 125.48(9)
C48 Ti1 C50 C51 -76.89(10)
C47 Ti1 C50 C51 -36.00(9)
C31 Ti1 C50 C51 177.20(8)
C27 Ti1 C50 C51 131.33(9)
N1 Ti1 C50 C49 160.70(10)
N2 Ti1 C50 C49 46.18(13)
C29 Ti1 C50 C49 -91.40(10)
C30 Ti1 C50 C49 -62.14(10)
C28 Ti1 C50 C49 -119.89(10)
C48 Ti1 C50 C49 37.73(9)
C51 Ti1 C50 C49 114.63(13)
C47 Ti1 C50 C49 78.62(10)
C31 Ti1 C50 C49 -68.17(11)
C27 Ti1 C50 C49 -114.05(10)
C49 C50 C51 C47 -1.23(16)
Ti1 C50 C51 C47 64.19(10)
C49 C50 C51 Ti1 -65.42(9)
C48 C47 C51 C50 1.24(15)
C52 C47 C51 C50 -174.86(12)
Ti1 C47 C51 C50 -62.43(10)
C48 C47 C51 Ti1 63.67(9)
C52 C47 C51 Ti1 -112.43(13)
N1 Ti1 C51 C50 -132.00(10)
N2 Ti1 C51 C50 133.40(9)
C29 Ti1 C51 C50 -27.47(10)
C49 Ti1 C51 C50 38.29(9)
C30 Ti1 C51 C50 4.35(12)
C28 Ti1 C51 C50 -64.40(10)
C48 Ti1 C51 C50 79.80(10)
C47 Ti1 C51 C50 117.55(13)
C31 Ti1 C51 C50 -8.7(3)
C27 Ti1 C51 C50 -87.71(13)
N1 Ti1 C51 C47 110.45(10)
N2 Ti1 C51 C47 15.86(11)
C29 Ti1 C51 C47 -145.02(9)
C49 Ti1 C51 C47 -79.26(10)
C30 Ti1 C51 C47 -113.20(10)
C50 Ti1 C51 C47 -117.55(13)
C28 Ti1 C51 C47 178.06(9)
C48 Ti1 C51 C47 -37.74(9)
C31 Ti1 C51 C47 -126.2(2)
C27 Ti1 C51 C47 154.74(10)
C51 C47 C52 C60 -153.04(13)
C48 C47 C52 C60 31.7(2)
Ti1 C47 C52 C60 118.87(11)
C51 C47 C52 C53 -27.47(19)
C48 C47 C52 C53 157.26(13)
Ti1 C47 C52 C53 -115.56(11)
C47 C52 C53 C58 120.93(15)
C60 C52 C53 C58 -110.66(16)
C47 C52 C53 C54 -61.12(18)
C60 C52 C53 C54 67.28(18)
C58 C53 C54 C55 0.7(2)
C52 C53 C54 C55 -177.27(16)
C53 C54 C55 C56 0.3(3)
C54 C55 C56 C57 -0.9(3)
C54 C55 C56 C59 179.63(18)
C55 C56 C57 C58 0.6(3)
C59 C56 C57 C58 -179.98(17)
C54 C53 C58 C57 -1.1(2)
C52 C53 C58 C57 176.96(15)
C56 C57 C58 C53 0.4(3)
C47 C52 C60 C65 36.7(2)
C53 C52 C60 C65 -90.41(18)
C47 C52 C60 C61 -147.18(14)
C53 C52 C60 C61 85.72(16)
C65 C60 C61 C62 0.7(2)
C52 C60 C61 C62 -175.70(14)
C60 C61 C62 C63 -0.2(3)
C61 C62 C63 C64 -0.9(2)
C61 C62 C63 C66 177.92(16)
C62 C63 C64 C65 1.5(3)
C66 C63 C64 C65 -177.36(16)
C63 C64 C65 C60 -1.0(3)
C61 C60 C65 C64 -0.1(2)
C52 C60 C65 C64 176.07(15)
